data_4308016
loop_
_publ_author_name
'Jens Beckmann'
'Stephan Heitz'
'Malte Hesse'

_publ_contact_author_address
;Institut f\"ur Chemie und Biochemie, 
Freie Universit\"at Berlin, 
Fabeckstr. 34-36, 
14195 Berlin, 
Germany
;
_publ_contact_author_email beckmann@chemie.fu-berlin.de
_publ_contact_author_fax '+49 (0)30-838-52440'
_publ_contact_author_name 'Jens Beckmann'
_publ_contact_author_phone '+49 (0)30-838-54697'
_publ_section_title
;
Four Distinctively Different Decomposition Pathways of Metastable
Supermesityltellurium(IV) Trichloride
;
_journal_name_full 'Inorganic Chemistry'
_journal_page_first 3275
_journal_page_last 3282
_journal_paper_doi 10.1021/ic062469m
_journal_volume 46
_journal_year 2007
_chemical_formula_sum 'C18 H29 Cl Te'
_chemical_formula_weight 408.46
_chemical_name_systematic
;
 ?
;
_space_group_IT_number 19
_symmetry_cell_setting orthorhombic
_symmetry_space_group_name_Hall 'P 2ac 2ab'
_symmetry_space_group_name_H-M 'P 21 21 21'
_atom_sites_solution_hydrogens geom
_atom_sites_solution_primary direct
_atom_sites_solution_secondary difmap
_audit_creation_method SHELXL-97
_cell_angle_alpha 90.00
_cell_angle_beta 90.00
_cell_angle_gamma 90.00
_cell_formula_units_Z 4
_cell_length_a 5.9188(12)
_cell_length_b 15.599(3)
_cell_length_c 20.123(4)
_cell_measurement_temperature 173
_cell_volume 1857.9(6)
_computing_cell_refinement 'Bruker SMART'
_computing_data_collection 'Bruker SMART'
_computing_data_reduction 'Bruker SAINT'
_computing_molecular_graphics 'Bruker SHELXTL'
_computing_publication_material 'Bruker SHELXTL'
_computing_structure_refinement 'Bruker SHELXTL'
_computing_structure_solution 'Bruker SHELXTL'
_diffrn_ambient_temperature 173
_diffrn_measured_fraction_theta_full 0.999
_diffrn_measured_fraction_theta_max 0.999
_diffrn_measurement_device_type 'CCD area detector'
_diffrn_measurement_method 'phi and omega scans with .3 deg in omega'
_diffrn_radiation_monochromator graphite
_diffrn_radiation_source 'fine-focus sealed tube'
_diffrn_radiation_type MoK\a
_diffrn_radiation_wavelength 0.71073
_diffrn_reflns_av_R_equivalents 0.0428
_diffrn_reflns_av_sigmaI/netI 0.0452
_diffrn_reflns_limit_h_max 8
_diffrn_reflns_limit_h_min -6
_diffrn_reflns_limit_k_max 22
_diffrn_reflns_limit_k_min -22
_diffrn_reflns_limit_l_max 28
_diffrn_reflns_limit_l_min -25
_diffrn_reflns_number 23197
_diffrn_reflns_theta_full 30.53
_diffrn_reflns_theta_max 30.53
_diffrn_reflns_theta_min 1.65
_exptl_absorpt_coefficient_mu 1.736
_exptl_absorpt_correction_T_max 1.0
_exptl_absorpt_correction_T_min 0.87
_exptl_absorpt_correction_type empiric
_exptl_crystal_colour blue
_exptl_crystal_density_diffrn 1.460
_exptl_crystal_density_method 'not measured'
_exptl_crystal_description plate
_exptl_crystal_F_000 824
_exptl_crystal_size_max .23
_exptl_crystal_size_mid .17
_exptl_crystal_size_min .07
_refine_diff_density_max 1.105
_refine_diff_density_min -0.810
_refine_diff_density_rms 0.123
_refine_ls_abs_structure_details 'Flack H D (1983), Acta Cryst. A39, 876-881'
_refine_ls_abs_structure_Flack -0.03(2)
_refine_ls_extinction_method none
_refine_ls_goodness_of_fit_ref 1.081
_refine_ls_hydrogen_treatment mixed
_refine_ls_matrix_type full
_refine_ls_number_parameters 181
_refine_ls_number_reflns 5691
_refine_ls_number_restraints 0
_refine_ls_restrained_S_all 1.081
_refine_ls_R_factor_all 0.0500
_refine_ls_R_factor_gt 0.0324
_refine_ls_shift/su_max 0.001
_refine_ls_shift/su_mean 0.000
_refine_ls_structure_factor_coef Fsqd
_refine_ls_weighting_details 'calc w=1/[\s^2^(Fo^2^)+(0.0368P)^2^+0.0000P] where P=(Fo^2^+2Fc^2^)/3'
_refine_ls_weighting_scheme calc
_refine_ls_wR_factor_gt 0.0724
_refine_ls_wR_factor_ref 0.0778
_reflns_number_gt 4718
_reflns_number_total 5691
_reflns_threshold_expression >2sigma(I)
_cod_data_source_file ic062469msi20061226_121239.cif
_cod_data_source_block added_by_encifer
_cod_depositor_comments
;
The following automatic conversions were performed:
'_symmetry_cell_setting' value 'Orthorhombic' changed to 'orthorhombic'
according to '/home/saulius/struct/CIF-dictionaries/cif_core.dic'
dictionary named 'cif_core.dic' version 2.4.1 from 2010-06-29.

Automatic conversion script
Id: cif_fix_enum 1527 2010-12-29 10:47:43Z saulius 
;
_cod_original_cell_volume 1857.9(7)
_cod_original_sg_symbol_H-M 'P 21 21 21 '
_cod_database_code 4308016

loop_
_symmetry_equiv_pos_as_xyz
'x, y, z'
'-x+1/2, -y, z+1/2'
'x+1/2, -y+1/2, -z'
'-x, y+1/2, -z+1/2'

loop_
_atom_site_label
_atom_site_type_symbol
_atom_site_fract_x
_atom_site_fract_y
_atom_site_fract_z
_atom_site_U_iso_or_equiv
_atom_site_adp_type
_atom_site_occupancy
_atom_site_symmetry_multiplicity
_atom_site_calc_flag
_atom_site_refinement_flags
_atom_site_disorder_assembly
_atom_site_disorder_group
Te1 Te -0.01939(4) 0.302855(11) 0.834832(11) 0.02870(7) Uani 1 1 d . . .
C28 C -0.0079(6) 0.41718(18) 0.98270(14) 0.0256(6) Uani 1 1 d . . .
C20 C 0.0323(6) 0.47584(17) 0.72667(15) 0.0225(6) Uani 1 1 d . . .
C24 C 0.4579(6) 0.66215(17) 0.88935(16) 0.0248(7) Uani 1 1 d . . .
C10 C 0.0563(5) 0.43443(17) 0.85357(15) 0.0216(7) Uani 1 1 d . . .
C15 C 0.0921(5) 0.46122(18) 0.91998(16) 0.0207(6) Uani 1 1 d . . .
C12 C 0.2419(6) 0.56141(18) 0.81410(16) 0.0209(6) Uani 1 1 d . . .
H12 H 0.2854 0.5968 0.7792 0.025 Uiso 1 1 calc R . .
C11 C 0.1139(5) 0.48833(18) 0.79937(16) 0.0201(6) Uani 1 1 d . . .
C13 C 0.3068(5) 0.58364(18) 0.87755(16) 0.0203(6) Uani 1 1 d . . .
C14 C 0.2194(6) 0.53593(17) 0.92965(17) 0.0220(6) Uani 1 1 d . . .
H14 H 0.2464 0.5543 0.9729 0.026 Uiso 1 1 calc R . .
Cl1 Cl 0.36875(16) 0.26230(6) 0.83043(6) 0.0422(2) Uani 1 1 d . . .
C31 C 0.0036(8) 0.4774(2) 1.04397(16) 0.0382(8) Uani 1 1 d . . .
H31A H -0.0758 0.5297 1.0344 0.057 Uiso 1 1 calc R . .
H31B H 0.1586 0.4902 1.0539 0.057 Uiso 1 1 calc R . .
H31C H -0.0649 0.4497 1.0815 0.057 Uiso 1 1 calc R . .
C21 C 0.0589(7) 0.5597(2) 0.68653(17) 0.0352(9) Uani 1 1 d . . .
H21A H -0.0233 0.6048 0.7081 0.053 Uiso 1 1 calc R . .
H21B H 0.0005 0.5515 0.6425 0.053 Uiso 1 1 calc R . .
H21C H 0.2159 0.5748 0.6841 0.053 Uiso 1 1 calc R . .
C27 C 0.5262(8) 0.6716(2) 0.96216(18) 0.0398(9) Uani 1 1 d . . .
H27A H 0.6201 0.7214 0.9672 0.060 Uiso 1 1 calc R . .
H27B H 0.6083 0.6216 0.9760 0.060 Uiso 1 1 calc R . .
H27C H 0.3932 0.6778 0.9890 0.060 Uiso 1 1 calc R . .
C23 C 0.1669(6) 0.4067(2) 0.68890(18) 0.0297(8) Uani 1 1 d . . .
H23A H 0.1098 0.4018 0.6444 0.045 Uiso 1 1 calc R . .
H23B H 0.1511 0.3526 0.7112 0.045 Uiso 1 1 calc R . .
H23C H 0.3235 0.4225 0.6875 0.045 Uiso 1 1 calc R . .
C29 C -0.2584(6) 0.3974(2) 0.97318(19) 0.0325(8) Uani 1 1 d . . .
H29A H -0.3369 0.4488 0.9609 0.049 Uiso 1 1 calc R . .
H29B H -0.3200 0.3755 1.0139 0.049 Uiso 1 1 calc R . .
H29C H -0.2759 0.3553 0.9387 0.049 Uiso 1 1 calc R . .
C30 C 0.1251(7) 0.3362(2) 1.0026(2) 0.0361(9) Uani 1 1 d . . .
H30A H 0.2819 0.3504 1.0080 0.054 Uiso 1 1 calc R . .
H30B H 0.1097 0.2936 0.9685 0.054 Uiso 1 1 calc R . .
H30C H 0.0667 0.3142 1.0437 0.054 Uiso 1 1 calc R . .
C26 C 0.3277(7) 0.7438(2) 0.8689(2) 0.0365(9) Uani 1 1 d . . .
H26A H 0.4212 0.7932 0.8762 0.055 Uiso 1 1 calc R . .
H26B H 0.1927 0.7486 0.8951 0.055 Uiso 1 1 calc R . .
H26C H 0.2882 0.7403 0.8227 0.055 Uiso 1 1 calc R . .
C22 C -0.2217(6) 0.4553(2) 0.72434(19) 0.0299(8) Uani 1 1 d . . .
H22A H -0.3038 0.4986 0.7481 0.045 Uiso 1 1 calc R . .
H22B H -0.2484 0.4005 0.7445 0.045 Uiso 1 1 calc R . .
H22C H -0.2715 0.4541 0.6789 0.045 Uiso 1 1 calc R . .
C25 C 0.6713(6) 0.6543(2) 0.8478(2) 0.0377(9) Uani 1 1 d . . .
H25A H 0.7656 0.7035 0.8553 0.057 Uiso 1 1 calc R . .
H25B H 0.6316 0.6513 0.8016 0.057 Uiso 1 1 calc R . .
H25C H 0.7515 0.6034 0.8603 0.057 Uiso 1 1 calc R . .

loop_
_atom_site_aniso_label
_atom_site_aniso_U_11
_atom_site_aniso_U_22
_atom_site_aniso_U_33
_atom_site_aniso_U_23
_atom_site_aniso_U_13
_atom_site_aniso_U_12
Te1 0.03306(12) 0.01687(7) 0.03616(12) -0.00146(8) -0.00162(12) -0.00416(9)
C28 0.0244(17) 0.0280(12) 0.0243(15) 0.0040(11) 0.0032(16) 0.0007(15)
C20 0.0253(18) 0.0217(11) 0.0204(14) -0.0025(10) -0.0020(15) 0.0000(13)
C24 0.0241(18) 0.0178(11) 0.0325(17) -0.0004(11) -0.0030(15) -0.0034(12)
C10 0.0209(16) 0.0169(11) 0.0269(16) -0.0014(10) -0.0001(12) -0.0017(11)
C15 0.0183(16) 0.0207(12) 0.0232(17) 0.0024(11) -0.0013(13) 0.0014(11)
C12 0.0214(16) 0.0192(12) 0.0222(16) 0.0018(11) 0.0015(13) -0.0011(11)
C11 0.0180(15) 0.0185(12) 0.0239(17) -0.0016(11) -0.0005(13) 0.0017(11)
C13 0.0180(16) 0.0179(12) 0.0250(17) 0.0000(11) -0.0002(13) 0.0005(11)
C14 0.0248(17) 0.0204(13) 0.0206(17) 0.0003(11) -0.0013(13) -0.0001(12)
Cl1 0.0385(5) 0.0360(4) 0.0519(6) -0.0055(5) -0.0069(5) 0.0111(3)
C31 0.045(2) 0.0467(18) 0.0227(16) -0.0006(13) 0.006(2) -0.009(2)
C21 0.046(3) 0.0361(16) 0.0238(16) 0.0021(13) -0.0057(16) -0.0057(16)
C27 0.048(3) 0.0322(14) 0.039(2) -0.0030(13) -0.009(2) -0.0150(17)
C23 0.032(2) 0.0322(16) 0.0247(18) -0.0064(14) -0.0001(15) 0.0013(14)
C29 0.0261(19) 0.0347(17) 0.037(2) 0.0037(15) 0.0046(16) -0.0020(15)
C30 0.032(2) 0.0400(18) 0.036(2) 0.0183(17) 0.0007(18) 0.0015(15)
C26 0.041(2) 0.0170(14) 0.052(2) -0.0004(15) -0.0080(19) 0.0001(14)
C22 0.029(2) 0.0331(17) 0.0281(19) -0.0025(14) -0.0050(16) 0.0022(14)
C25 0.032(2) 0.0317(17) 0.049(3) -0.0036(17) 0.0043(18) -0.0097(14)

loop_
_atom_type_symbol
_atom_type_description
_atom_type_scat_dispersion_real
_atom_type_scat_dispersion_imag
_atom_type_scat_source
C C 0.0033 0.0016 'International Tables Vol C Tables 4.2.6.8 and 6.1.1.4'
H H 0.0000 0.0000 'International Tables Vol C Tables 4.2.6.8 and 6.1.1.4'
Cl Cl 0.1484 0.1585 'International Tables Vol C Tables 4.2.6.8 and 6.1.1.4'
Te Te -0.5308 1.6751 'International Tables Vol C Tables 4.2.6.8 and 6.1.1.4'

loop_
_geom_angle_atom_site_label_1
_geom_angle_atom_site_label_2
_geom_angle_atom_site_label_3
_geom_angle
_geom_angle_site_symmetry_1
_geom_angle_site_symmetry_3
_geom_angle_publ_flag
C10 Te1 Cl1 93.40(9) . . ?
C29 C28 C30 111.3(3) . . ?
C29 C28 C31 105.4(3) . . ?
C30 C28 C31 105.5(3) . . ?
C29 C28 C15 110.9(3) . . ?
C30 C28 C15 112.2(3) . . ?
C31 C28 C15 111.1(3) . . ?
C22 C20 C23 110.2(3) . . ?
C22 C20 C21 105.1(3) . . ?
C23 C20 C21 106.4(3) . . ?
C22 C20 C11 111.0(3) . . ?
C23 C20 C11 113.1(3) . . ?
C21 C20 C11 110.8(2) . . ?
C25 C24 C27 108.4(3) . . ?
C25 C24 C13 109.6(3) . . ?
C27 C24 C13 112.3(3) . . ?
C25 C24 C26 109.5(3) . . ?
C27 C24 C26 107.9(3) . . ?
C13 C24 C26 109.0(3) . . ?
C15 C10 C11 121.0(3) . . ?
C15 C10 Te1 118.8(2) . . ?
C11 C10 Te1 119.0(2) . . ?
C14 C15 C10 117.2(3) . . ?
C14 C15 C28 117.4(3) . . ?
C10 C15 C28 125.4(3) . . ?
C13 C12 C11 123.5(3) . . ?
C12 C11 C10 116.7(3) . . ?
C12 C11 C20 118.0(3) . . ?
C10 C11 C20 125.1(3) . . ?
C12 C13 C14 117.5(3) . . ?
C12 C13 C24 120.4(3) . . ?
C14 C13 C24 121.9(3) . . ?
C13 C14 C15 122.9(3) . . ?

loop_
_geom_bond_atom_site_label_1
_geom_bond_atom_site_label_2
_geom_bond_distance
_geom_bond_site_symmetry_2
_geom_bond_publ_flag
Te1 C10 2.134(3) . ?
Te1 Cl1 2.3845(11) . ?
C28 C29 1.527(5) . ?
C28 C30 1.541(4) . ?
C28 C31 1.552(4) . ?
C28 C15 1.554(4) . ?
C20 C22 1.538(5) . ?
C20 C23 1.541(4) . ?
C20 C21 1.545(4) . ?
C20 C11 1.553(4) . ?
C24 C25 1.519(5) . ?
C24 C27 1.527(5) . ?
C24 C13 1.535(4) . ?
C24 C26 1.544(4) . ?
C10 C15 1.416(4) . ?
C10 C11 1.419(4) . ?
C15 C14 1.401(4) . ?
C12 C13 1.378(5) . ?
C12 C11 1.401(4) . ?
C13 C14 1.386(4) . ?

loop_
_cod_related_entry_id
_cod_related_entry_database
_cod_related_entry_code
1 ChemSpider 21155883
